data_2003289
loop_
_publ_author_name
'Fraser, K. A.'
'Clegg, W.'
'Craig, D. C.'
'Scudder, M. L.'
'Dance, I. G.'

_publ_section_title
;
 New Crystal Data for [Hg(SC~2~H~5~)~2~]
;
_journal_issue 3
_journal_name_full 'Acta Crystallographica Section C'
_journal_page_first 406
_journal_page_last 408
_journal_paper_doi 10.1107/S0108270194009510
_journal_volume 51
_journal_year 1995
_chemical_compound_source ' Slow evaporation of an ethanolic solution'
_chemical_formula_sum 'C4 H10 Hg S2'
_chemical_formula_weight 322.8
_space_group_IT_number 15
_symmetry_cell_setting monoclinic
_symmetry_space_group_name_Hall '-C 2yc'
_symmetry_space_group_name_H-M 'C 1 2/c 1'
_atom_type_scat_source IntTabIV
_cell_angle_alpha 90
_cell_angle_beta 101.83(1)
_cell_angle_gamma 90
_cell_formula_units_Z 4
_cell_length_a 7.342(2)
_cell_length_b 4.702(2)
_cell_length_c 23.131(6)
_cell_measurement_reflns_used 18
_cell_measurement_temperature 294(1)
_cell_measurement_theta_max 13
_cell_measurement_theta_min 10
_cell_volume 781.6(4)
_diffrn_measurement_device 'Enraf-Nonius CAD-4'
_diffrn_measurement_method \q/2\q
_diffrn_radiation_type MoK\a
_diffrn_radiation_wavelength 0.7107
_diffrn_reflns_av_R_equivalents 0.017
_diffrn_reflns_limit_h_max 10
_diffrn_reflns_limit_h_min 0
_diffrn_reflns_limit_k_max 0
_diffrn_reflns_limit_k_min -6
_diffrn_reflns_limit_l_max 32
_diffrn_reflns_limit_l_min -32
_diffrn_reflns_number 1359
_diffrn_reflns_theta_max 30
_diffrn_standards_decay_% 'decrease from 1.00 to 0.80'
_diffrn_standards_interval_time 33.33
_diffrn_standards_number 1
_exptl_absorpt_coefficient_mu 20.09
_exptl_absorpt_correction_T_max 0.216
_exptl_absorpt_correction_T_min 0.036
_exptl_absorpt_correction_type 'analytical (de Meulenaer & Tompa, 1965)'
_exptl_crystal_colour Colourless
_exptl_crystal_density_diffrn 2.74
_exptl_crystal_description 'Diamond-shaped tabular'
_exptl_crystal_size_max 0.2
_exptl_crystal_size_mid 0.19
_exptl_crystal_size_min 0.08
_refine_diff_density_max 0.56
_refine_diff_density_min -2.28
_refine_ls_extinction_method none
_refine_ls_goodness_of_fit_obs 1.22
_refine_ls_number_parameters 33
_refine_ls_number_reflns 1029
_refine_ls_R_factor_obs 0.017
_refine_ls_shift/esd_max 0.98
_refine_ls_structure_factor_coef F
_refine_ls_weighting_details w=1/\s^2^(F~o~)
_refine_ls_weighting_scheme calc
_refine_ls_wR_factor_obs 0.031
_reflns_number_observed 1029
_reflns_number_total 1132
_reflns_observed_criterion I>=3\s(I)
_cod_data_source_file oh1066.cif
_cod_data_source_block oh1066_structure_1_of_1
_cod_depositor_comments
;
The following automatic conversions were performed:

'_refine_ls_weighting_scheme' value 'w=1/\s^2^(F~o~)' was changed to
'calc'. New tag '_refine_ls_weighting_details' was created. The value
of the new tag was set to 'w=1/\s^2^(F~o~)'.

Automatic conversion script
Id: cif_fix_values 3143 2015-03-26 13:38:13Z robertas 
;
_cod_original_cell_volume 781.5(3)
_cod_original_formula_sum 'C4 H10 Hg1 S2'
_cod_database_code 2003289

loop_
_symmetry_equiv_pos_as_xyz
x,y,z
x,-y,1/2+z
-x,-y,-z
-x,y,1/2-z
1/2+x,1/2+y,z
1/2+x,1/2-y,1/2+z
1/2-x,1/2-y,-z
1/2-x,1/2+y,1/2-z

loop_
_atom_site_label
_atom_site_fract_x
_atom_site_fract_y
_atom_site_fract_z
_atom_site_U_iso_or_equiv
Hg .5000 .4589(1) .2500 .0458(1)
S .7899(2) .4436(3) .3151(1) .0484(4)
C1 .7505(8) .2223(14) .3766(2) .0614(17)
C2 .8921(11) .2764(23) .4313(3) .0912(28)
H1C1 .7564 .0176 .3656 .0614(17)
H2C1 .6247 .2660 .3846 .0614(17)
H1C2 .8661 .1514 .4639 .0912(28)
H2C2 1.0187 .2313 .4241 .0912(28)
H3C2 .8870 .4797 .4431 .0912(28)

loop_
_geom_angle_atom_site_label_1
_geom_angle_atom_site_label_2
_geom_angle_atom_site_label_3
_geom_angle_site_symmetry_1
_geom_angle_site_symmetry_3
_geom_angle
_geom_angle_publ_flag
S Hg S . 4_655 176.50(10) yes
Hg S C1 . . 104.4(2) yes
S C1 C2 . . 111.7(5) yes
S Hg S . 4_655 176.48(6) yes
S Hg S . 5_455 100.18(4) yes
S Hg S . 8_655 82.29(4) yes
S Hg S . 5_445 97.41(4) yes
S Hg S . 8_645 80.05(4) yes
S Hg S 8_655 5_445 178.25(3) yes
S Hg S 5_455 8_655 92.15(4) yes
S Hg S 5_445 8_645 88.64(5) yes
S Hg S 8_655 8_645 89.61(3) yes
Hg S Hg . 5_555 97.41(4) no
Hg S Hg . 5_545 100.18(4) no
Hg S Hg 5_555 5_545 89.61(3) no
C1 S Hg . 5_555 155.53(18) no
C1 S Hg . 5_545 97.2(2) no

loop_
_geom_bond_atom_site_label_1
_geom_bond_atom_site_label_2
_geom_bond_site_symmetry_2
_geom_bond_distance
_geom_bond_publ_flag
Hg S . 2.3430(10) yes
Hg S 5_455 3.2850(10) yes
Hg S 5_445 3.3860(10) yes
S C1 . 1.832(6) yes
C1 C2 . 1.486(8) yes
